data_7036428
loop_
_publ_author_name
'Qin, Jian-Hua'
'Wang, Hua-Rui'
'Pan, Qi'
'Zang, Shuang-Quan'
'Hou, Hongwei'
'Fan, Yaoting'

_publ_section_title
;
 Influence of ionic liquids on the syntheses and structures of Mn(ii)
 coordination polymers based on multidentate N-heterocyclic aromatic
 ligands and bridging carboxylate ligands.
;
_journal_issue 40
_journal_name_full 'Dalton transactions (Cambridge, England : 2003)'
_journal_page_first 17639
_journal_page_last 17651
_journal_paper_doi 10.1039/c5dt03026a
_journal_volume 44
_journal_year 2015
_chemical_formula_sum 'C26 H23 Mn2 N11 O8'
_chemical_formula_weight 727.43
_chemical_name_systematic
;

 ?

;
_space_group_IT_number 14
_symmetry_cell_setting monoclinic
_symmetry_space_group_name_Hall '-P 2ybc'
_symmetry_space_group_name_H-M 'P 1 21/c 1'
_atom_sites_solution_hydrogens geom
_atom_sites_solution_primary direct
_atom_sites_solution_secondary difmap
_audit_creation_method SHELXL-97
_audit_update_record
;
2015-08-27 deposited with the CCDC.
2015-09-07 downloaded from the CCDC.
;
_cell_angle_alpha 90.00
_cell_angle_beta 104.60(3)
_cell_angle_gamma 90.00
_cell_formula_units_Z 4
_cell_length_a 12.325(3)
_cell_length_b 16.317(3)
_cell_length_c 15.585(3)
_cell_measurement_reflns_used 6211
_cell_measurement_temperature 293(2)
_cell_measurement_theta_max 27.8525
_cell_measurement_theta_min 1.7073
_cell_volume 3033.0(12)
_computing_cell_refinement 'Bruker XSCANS'
_computing_data_collection 'Bruker XSCANS'
_computing_data_reduction 'Bruker SHELXTL'
_computing_molecular_graphics 'Bruker SHELXTL'
_computing_publication_material 'Bruker SHELXTL'
_computing_structure_refinement 'SHELXL-97 (Sheldrick, 1997)'
_computing_structure_solution 'SHELXS-97 (Sheldrick, 1990)'
_diffrn_ambient_temperature 293(2)
_diffrn_detector_area_resol_mean NONE
_diffrn_measured_fraction_theta_full 0.964
_diffrn_measured_fraction_theta_max 0.964
_diffrn_measurement_device_type 'Bruker P4'
_diffrn_measurement_method '\w scans'
_diffrn_radiation_monochromator graphite
_diffrn_radiation_source 'fine-focus sealed tube'
_diffrn_radiation_type MoK\a
_diffrn_radiation_wavelength 0.71073
_diffrn_reflns_av_R_equivalents 0.0597
_diffrn_reflns_av_sigmaI/netI 0.0623
_diffrn_reflns_limit_h_max 14
_diffrn_reflns_limit_h_min -14
_diffrn_reflns_limit_k_max 17
_diffrn_reflns_limit_k_min -19
_diffrn_reflns_limit_l_max 18
_diffrn_reflns_limit_l_min -18
_diffrn_reflns_number 22590
_diffrn_reflns_theta_full 25.50
_diffrn_reflns_theta_max 25.50
_diffrn_reflns_theta_min 2.12
_diffrn_standards_decay_% NONE
_diffrn_standards_interval_count NONE
_diffrn_standards_interval_time NONE
_diffrn_standards_number NONE
_exptl_absorpt_coefficient_mu 0.901
_exptl_absorpt_correction_T_max 0.8129
_exptl_absorpt_correction_T_min 0.7494
_exptl_absorpt_correction_type multi-scan
_exptl_absorpt_process_details SADABS
_exptl_crystal_colour YELLOW
_exptl_crystal_density_diffrn 1.593
_exptl_crystal_density_meas ?
_exptl_crystal_density_method 'not measured'
_exptl_crystal_description BLOCK
_exptl_crystal_F_000 1480
_exptl_crystal_size_max 0.34
_exptl_crystal_size_mid 0.28
_exptl_crystal_size_min 0.24
_refine_diff_density_max 1.292
_refine_diff_density_min -0.481
_refine_diff_density_rms 0.090
_refine_ls_extinction_method none
_refine_ls_goodness_of_fit_ref 1.039
_refine_ls_hydrogen_treatment constr
_refine_ls_matrix_type full
_refine_ls_number_parameters 425
_refine_ls_number_reflns 5431
_refine_ls_number_restraints 6
_refine_ls_restrained_S_all 1.045
_refine_ls_R_factor_all 0.0971
_refine_ls_R_factor_gt 0.0789
_refine_ls_shift/su_max 0.000
_refine_ls_shift/su_mean 0.000
_refine_ls_structure_factor_coef Fsqd
_refine_ls_weighting_details 'calc w=1/[\s^2^(Fo^2^)+(0.1393P)^2^+1.2948P] where P=(Fo^2^+2Fc^2^)/3'
_refine_ls_weighting_scheme calc
_refine_ls_wR_factor_gt 0.2114
_refine_ls_wR_factor_ref 0.2301
_reflns_number_gt 4505
_reflns_number_total 5431
_reflns_threshold_expression >2sigma(I)
_cod_data_source_file c5dt03026a2.cif
_cod_data_source_block complex4
_cod_depositor_comments
;
The following automatic conversions were performed:

'_symmetry_cell_setting' value 'Monoclinic' changed to 'monoclinic'
according to
/usr/data/users/saulius/crontab/automatic-downloads/rss-feeds/RSC/lib/dictionaries/cif_core.dic
dictionary named 'cif_core.dic' version 2.4.2 from 2011-04-26.

'_exptl_absorpt_correction_type' value 'MULTI-SCAN' changed to
'multi-scan' according to
/usr/data/users/saulius/crontab/automatic-downloads/rss-feeds/RSC/lib/dictionaries/cif_core.dic
dictionary named 'cif_core.dic' version 2.4.2 from 2011-04-26.

'_refine_ls_hydrogen_treatment' value 'CONSTR' changed to 'constr'
according to
/usr/data/users/saulius/crontab/automatic-downloads/rss-feeds/RSC/lib/dictionaries/cif_core.dic
dictionary named 'cif_core.dic' version 2.4.2 from 2011-04-26.

'_exptl_crystal_density_meas' value 'NONE' was changed to '?' - the
value is perceived as not measured.

Automatic conversion script
Id: cif_fix_values 3271 2015-04-21 07:52:19Z andrius 

 Adding full bibliography for 7036425--7036431.cif.
;
_cod_original_cell_volume 3033.2(11)
_cod_original_sg_symbol_H-M P2(1)/c
_cod_database_code 7036428

loop_
_symmetry_equiv_pos_as_xyz
'x, y, z'
'-x, y+1/2, -z+1/2'
'-x, -y, -z'
'x, -y-1/2, z-1/2'

loop_
_atom_site_label
_atom_site_type_symbol
_atom_site_fract_x
_atom_site_fract_y
_atom_site_fract_z
_atom_site_U_iso_or_equiv
_atom_site_adp_type
_atom_site_occupancy
_atom_site_symmetry_multiplicity
_atom_site_calc_flag
_atom_site_refinement_flags
Mn1 Mn 0.10793(6) 0.88888(4) 0.21867(5) 0.0289(3) Uani 1 1 d .
Mn2 Mn 0.29430(7) 0.90160(5) 0.50774(5) 0.0342(3) Uani 1 1 d .
O1 O 0.2846(3) 0.8057(3) 0.4166(3) 0.0508(11) Uani 1 1 d .
O2 O 0.2447(4) 0.8128(3) 0.2680(3) 0.0557(11) Uani 1 1 d .
O3 O 0.4372(3) 0.6221(3) 0.1122(3) 0.0511(11) Uani 1 1 d .
O4 O 0.6040(4) 0.5729(3) 0.1828(3) 0.0719(16) Uani 1 1 d .
O5 O 0.4087(4) 0.9632(4) 0.4389(4) 0.0831(18) Uani 1 1 d .
H1W H 0.4120 0.9875 0.4877 0.125 Uiso 1 1 d R
H2W H 0.3832 0.9954 0.3956 0.125 Uiso 1 1 d R
O6 O 0.1682(3) 0.8329(2) 0.5637(3) 0.0432(9) Uani 1 1 d .
H3W H 0.1464 0.7902 0.5329 0.065 Uiso 1 1 d R
H4W H 0.1083 0.8501 0.5752 0.065 Uiso 1 1 d R
O7 O 0.2211(3) 0.9811(2) 0.1839(3) 0.0424(10) Uani 1 1 d .
H5W H 0.1829 1.0209 0.1566 0.064 Uiso 1 1 d R
H6W H 0.2808 1.0071 0.2081 0.064 Uiso 1 1 d R
O8 O 0.4380(15) 0.8923(12) 0.0975(12) 0.307(10) Uani 1 1 d U
H7W H 0.4402 0.8902 0.1524 0.461 Uiso 1 1 d R
H8W H 0.3894 0.8555 0.0981 0.461 Uiso 1 1 d R
N1 N 0.1917(5) 1.1589(4) 0.6614(4) 0.0689(18) Uani 1 1 d .
N2 N 0.2538(4) 1.0178(3) 0.5865(3) 0.0453(12) Uani 1 1 d .
N3 N 0.1534(4) 0.9697(3) 0.4224(3) 0.0378(11) Uani 1 1 d .
N4 N 0.0874(4) 0.9589(3) 0.3387(3) 0.0329(10) Uani 1 1 d .
N5 N 0.0163(4) 1.0645(3) 0.3991(3) 0.0323(10) Uani 1 1 d .
N6 N -0.0415(4) 0.9747(2) 0.1792(3) 0.0296(9) Uani 1 1 d .
N7 N 0.0290(4) 0.8701(3) 0.0729(3) 0.0297(9) Uani 1 1 d .
N8 N 0.0444(4) 0.8234(2) 0.0039(3) 0.0320(10) Uani 1 1 d .
N9 N -0.0981(4) 0.9107(3) -0.0493(3) 0.0318(10) Uani 1 1 d .
N10 N -0.0013(4) 0.7202(3) -0.2560(3) 0.0339(10) Uani 1 1 d .
N11 N -0.1363(4) 0.8452(3) -0.2180(3) 0.0378(11) Uani 1 1 d .
C1 C -0.0900(5) 0.7505(3) -0.3177(3) 0.0398(13) Uani 1 1 d .
H1 H -0.1071 0.7291 -0.3749 0.048 Uiso 1 1 calc R
C2 C -0.1552(5) 0.8122(3) -0.2977(4) 0.0385(13) Uani 1 1 d .
H2 H -0.2151 0.8315 -0.3420 0.046 Uiso 1 1 calc R
C3 C -0.0498(4) 0.8151(3) -0.1568(3) 0.0322(11) Uani 1 1 d .
C4 C 0.0186(4) 0.7545(3) -0.1750(3) 0.0329(11) Uani 1 1 d .
H4 H 0.0796 0.7369 -0.1306 0.039 Uiso 1 1 calc R
C5 C -0.0329(4) 0.8498(3) -0.0669(3) 0.0298(11) Uani 1 1 d .
C6 C -0.0567(4) 0.9211(3) 0.0381(3) 0.0278(11) Uani 1 1 d .
C7 C -0.1016(4) 0.9766(3) 0.0951(3) 0.0298(11) Uani 1 1 d .
C8 C -0.1951(5) 1.0237(4) 0.0667(4) 0.0493(15) Uani 1 1 d .
H8 H -0.2356 1.0239 0.0076 0.059 Uiso 1 1 calc R
C9 C -0.2280(6) 1.0723(4) 0.1309(4) 0.0540(17) Uani 1 1 d .
H9 H -0.2933 1.1032 0.1147 0.065 Uiso 1 1 calc R
C10 C -0.1642(5) 1.0741(4) 0.2167(4) 0.0423(14) Uani 1 1 d .
H10 H -0.1825 1.1086 0.2584 0.051 Uiso 1 1 calc R
C11 C -0.0716(4) 1.0228(3) 0.2395(4) 0.0332(12) Uani 1 1 d .
C12 C 0.0086(4) 1.0161(3) 0.3272(3) 0.0314(11) Uani 1 1 d .
C13 C 0.1068(4) 1.0326(3) 0.4554(3) 0.0301(11) Uani 1 1 d .
C14 C 0.1641(5) 1.0623(3) 0.5442(3) 0.0364(12) Uani 1 1 d .
C15 C 0.1343(6) 1.1311(4) 0.5823(4) 0.0526(17) Uani 1 1 d .
H15 H 0.0712 1.1600 0.5519 0.063 Uiso 1 1 calc R
C16 C 0.2797(7) 1.1145(5) 0.7021(5) 0.072(2) Uani 1 1 d .
H16 H 0.3223 1.1315 0.7573 0.087 Uiso 1 1 calc R
C17 C 0.3099(7) 1.0453(5) 0.6662(5) 0.065(2) Uani 1 1 d .
H17 H 0.3716 1.0159 0.6980 0.077 Uiso 1 1 calc R
C18 C 0.3042(4) 0.7919(3) 0.3422(4) 0.0404(13) Uani 1 1 d .
C19 C 0.4071(4) 0.7448(3) 0.3400(4) 0.0375(12) Uani 1 1 d .
C20 C 0.4156(4) 0.7035(3) 0.2641(4) 0.0348(12) Uani 1 1 d .
H20 H 0.3556 0.7045 0.2141 0.042 Uiso 1 1 calc R
C21 C 0.5109(5) 0.6615(4) 0.2619(4) 0.0405(13) Uani 1 1 d .
C22 C 0.6014(5) 0.6616(4) 0.3367(4) 0.0500(16) Uani 1 1 d .
H22 H 0.6672 0.6344 0.3354 0.060 Uiso 1 1 calc R
C23 C 0.5931(5) 0.7025(5) 0.4136(4) 0.058(2) Uani 1 1 d .
C24 C 0.4957(5) 0.7432(4) 0.4140(4) 0.0417(13) Uani 1 1 d .
H24 H 0.4895 0.7700 0.4652 0.050 Uiso 1 1 calc R
C25 C 0.5167(5) 0.6156(4) 0.1786(4) 0.0441(15) Uani 1 1 d .
C26 C 0.6910(6) 0.7004(7) 0.4957(5) 0.089(3) Uani 1 1 d .
H26A H 0.6647 0.6838 0.5460 0.134 Uiso 1 1 calc R
H26B H 0.7238 0.7540 0.5061 0.134 Uiso 1 1 calc R
H26C H 0.7463 0.6622 0.4866 0.134 Uiso 1 1 calc R

loop_
_atom_site_aniso_label
_atom_site_aniso_U_11
_atom_site_aniso_U_22
_atom_site_aniso_U_33
_atom_site_aniso_U_23
_atom_site_aniso_U_13
_atom_site_aniso_U_12
Mn1 0.0326(5) 0.0301(5) 0.0222(4) 0.0002(3) 0.0036(3) 0.0046(3)
Mn2 0.0369(5) 0.0369(5) 0.0275(5) -0.0002(3) 0.0056(4) 0.0023(3)
O1 0.052(3) 0.052(3) 0.053(3) -0.020(2) 0.021(2) 0.003(2)
O2 0.057(3) 0.061(3) 0.044(3) 0.011(2) 0.004(2) 0.009(2)
O3 0.041(2) 0.072(3) 0.033(2) -0.016(2) -0.0049(18) 0.001(2)
O4 0.056(3) 0.092(4) 0.057(3) -0.036(3) -0.005(2) 0.027(3)
O5 0.059(3) 0.109(5) 0.073(4) 0.026(3) 0.000(3) -0.034(3)
O6 0.042(2) 0.047(2) 0.043(2) 0.0000(18) 0.0151(18) 0.0008(17)
O7 0.038(2) 0.037(2) 0.046(2) 0.0085(17) 0.0001(18) -0.0024(16)
O8 0.300(12) 0.318(13) 0.298(12) -0.008(9) 0.065(9) 0.075(9)
N1 0.069(4) 0.075(4) 0.050(4) -0.030(3) -0.010(3) 0.013(3)
N2 0.055(3) 0.047(3) 0.027(3) -0.008(2) -0.002(2) 0.008(2)
N3 0.048(3) 0.037(2) 0.026(2) -0.0061(19) 0.005(2) 0.004(2)
N4 0.039(2) 0.036(2) 0.022(2) -0.0021(17) 0.0043(18) 0.0067(19)
N5 0.036(2) 0.034(2) 0.027(2) -0.0031(18) 0.0075(19) 0.0025(19)
N6 0.035(2) 0.028(2) 0.025(2) 0.0010(16) 0.0061(18) 0.0029(17)
N7 0.036(2) 0.030(2) 0.020(2) -0.0007(17) 0.0034(17) 0.0028(18)
N8 0.038(2) 0.030(2) 0.027(2) -0.0020(17) 0.0059(18) 0.0020(18)
N9 0.035(2) 0.037(2) 0.020(2) -0.0026(17) 0.0004(18) -0.0052(18)
N10 0.038(2) 0.037(2) 0.025(2) -0.0041(18) 0.0035(18) 0.0006(19)
N11 0.039(3) 0.043(3) 0.027(2) -0.0003(19) -0.0001(19) 0.005(2)
C1 0.049(3) 0.046(3) 0.020(3) -0.005(2) 0.000(2) 0.008(3)
C2 0.041(3) 0.045(3) 0.025(3) -0.001(2) 0.000(2) 0.009(2)
C3 0.036(3) 0.032(3) 0.028(3) -0.006(2) 0.006(2) -0.007(2)
C4 0.033(3) 0.040(3) 0.025(3) 0.001(2) 0.006(2) 0.006(2)
C5 0.033(3) 0.035(3) 0.022(2) -0.003(2) 0.008(2) -0.003(2)
C6 0.027(3) 0.032(3) 0.022(2) 0.0042(19) 0.003(2) -0.005(2)
C7 0.031(3) 0.029(3) 0.026(3) 0.004(2) 0.002(2) 0.003(2)
C8 0.053(4) 0.050(4) 0.041(4) -0.005(3) 0.006(3) 0.013(3)
C9 0.050(4) 0.062(4) 0.044(4) -0.011(3) 0.001(3) 0.026(3)
C10 0.040(3) 0.046(3) 0.040(3) -0.008(3) 0.008(3) 0.011(3)
C11 0.037(3) 0.034(3) 0.030(3) -0.001(2) 0.011(2) 0.004(2)
C12 0.031(3) 0.037(3) 0.026(3) -0.004(2) 0.006(2) 0.002(2)
C13 0.035(3) 0.027(3) 0.030(3) -0.004(2) 0.010(2) 0.006(2)
C14 0.041(3) 0.039(3) 0.027(3) -0.002(2) 0.002(2) 0.005(2)
C15 0.058(4) 0.044(3) 0.047(4) -0.017(3) -0.003(3) 0.011(3)
C16 0.077(5) 0.076(5) 0.048(4) -0.033(4) -0.013(4) 0.012(4)
C17 0.071(5) 0.067(5) 0.042(4) -0.015(3) -0.009(3) 0.021(4)
C18 0.033(3) 0.037(3) 0.047(4) 0.004(3) 0.002(3) 0.002(2)
C19 0.034(3) 0.042(3) 0.037(3) -0.003(2) 0.011(2) 0.004(2)
C20 0.032(3) 0.038(3) 0.033(3) 0.000(2) 0.006(2) 0.003(2)
C21 0.042(3) 0.048(3) 0.031(3) -0.003(2) 0.007(2) 0.006(3)
C22 0.038(3) 0.058(4) 0.047(4) -0.011(3) -0.002(3) 0.015(3)
C23 0.034(3) 0.087(5) 0.043(4) -0.027(3) -0.009(3) 0.027(3)
C24 0.041(3) 0.048(3) 0.032(3) -0.010(2) 0.002(2) 0.009(3)
C25 0.035(3) 0.051(4) 0.045(4) -0.018(3) 0.010(3) 0.005(3)
C26 0.060(5) 0.144(8) 0.045(4) -0.036(5) -0.020(4) 0.042(5)

loop_
_atom_type_symbol
_atom_type_description
_atom_type_scat_dispersion_real
_atom_type_scat_dispersion_imag
_atom_type_scat_source
C C 0.0033 0.0016 'International Tables Vol C Tables 4.2.6.8 and 6.1.1.4'
H H 0.0000 0.0000 'International Tables Vol C Tables 4.2.6.8 and 6.1.1.4'
N N 0.0061 0.0033 'International Tables Vol C Tables 4.2.6.8 and 6.1.1.4'
O O 0.0106 0.0060 'International Tables Vol C Tables 4.2.6.8 and 6.1.1.4'
Mn Mn 0.3368 0.7283 'International Tables Vol C Tables 4.2.6.8 and 6.1.1.4'

loop_
_geom_angle_atom_site_label_1
_geom_angle_atom_site_label_2
_geom_angle_atom_site_label_3
_geom_angle
_geom_angle_site_symmetry_1
_geom_angle_site_symmetry_3
O2 Mn1 O7 89.68(17) . .
O2 Mn1 N7 113.28(17) . .
O7 Mn1 N7 89.09(15) . .
O2 Mn1 N4 104.21(17) . .
O7 Mn1 N4 93.89(16) . .
N7 Mn1 N4 142.41(15) . .
O2 Mn1 N6 174.21(17) . .
O7 Mn1 N6 91.86(15) . .
N7 Mn1 N6 72.34(15) . .
N4 Mn1 N6 70.11(15) . .
O2 Mn1 N10 86.01(16) . 4_576
O7 Mn1 N10 172.42(16) . 4_576
N7 Mn1 N10 86.89(15) . 4_576
N4 Mn1 N10 93.21(16) . 4_576
N6 Mn1 N10 93.04(15) . 4_576
O1 Mn2 O3 106.23(18) . 4_576
O1 Mn2 N3 93.78(17) . .
O3 Mn2 N3 159.28(18) 4_576 .
O1 Mn2 O5 86.9(2) . .
O3 Mn2 O5 87.00(18) 4_576 .
N3 Mn2 O5 88.83(19) . .
O1 Mn2 O6 87.91(16) . .
O3 Mn2 O6 97.63(15) 4_576 .
N3 Mn2 O6 88.23(16) . .
O5 Mn2 O6 173.84(18) . .
O1 Mn2 N2 163.94(17) . .
O3 Mn2 N2 89.48(17) 4_576 .
N3 Mn2 N2 70.96(16) . .
O5 Mn2 N2 97.5(2) . .
O6 Mn2 N2 86.66(17) . .
O1 Mn2 H1W 108.8 . .
O3 Mn2 H1W 76.3 4_576 .
N3 Mn2 H1W 92.4 . .
O5 Mn2 H1W 22.5 . .
O6 Mn2 H1W 163.2 . .
N2 Mn2 H1W 77.7 . .
C18 O1 Mn2 139.7(4) . .
C18 O2 Mn1 137.4(4) . .
C25 O3 Mn2 163.7(5) . 4_575
Mn2 O5 H1W 70.8 . .
Mn2 O5 H2W 120.8 . .
H1W O5 H2W 110.4 . .
Mn2 O6 H3W 109.8 . .
Mn2 O6 H4W 129.5 . .
H3W O6 H4W 102.8 . .
Mn1 O7 H5W 109.8 . .
Mn1 O7 H6W 139.4 . .
H5W O7 H6W 98.6 . .
H7W O8 H8W 78.7 . .
C16 N1 C15 115.8(6) . .
C17 N2 C14 116.2(5) . .
C17 N2 Mn2 128.3(4) . .
C14 N2 Mn2 115.5(3) . .
C13 N3 N4 104.9(4) . .
C13 N3 Mn2 120.2(3) . .
N4 N3 Mn2 134.5(3) . .
C12 N4 N3 106.1(4) . .
C12 N4 Mn1 118.4(3) . .
N3 N4 Mn1 133.9(3) . .
C13 N5 C12 100.9(4) . .
C7 N6 C11 119.4(4) . .
C7 N6 Mn1 119.4(3) . .
C11 N6 Mn1 121.2(3) . .
C6 N7 N8 106.1(4) . .
C6 N7 Mn1 114.7(3) . .
N8 N7 Mn1 139.1(3) . .
C5 N8 N7 105.0(4) . .
C6 N9 C5 102.0(4) . .
C4 N10 C1 116.0(4) . .
C4 N10 Mn1 120.1(3) . 4_575
C1 N10 Mn1 123.9(3) . 4_575
C2 N11 C3 116.2(5) . .
N10 C1 C2 121.3(5) . .
N10 C1 H1 119.3 . .
C2 C1 H1 119.3 . .
N11 C2 C1 122.7(5) . .
N11 C2 H2 118.7 . .
C1 C2 H2 118.7 . .
N11 C3 C4 122.7(5) . .
N11 C3 C5 115.7(5) . .
C4 C3 C5 121.6(5) . .
N10 C4 C3 121.1(5) . .
N10 C4 H4 119.5 . .
C3 C4 H4 119.5 . .
N8 C5 N9 114.0(4) . .
N8 C5 C3 124.2(5) . .
N9 C5 C3 121.8(4) . .
N9 C6 N7 113.0(5) . .
N9 C6 C7 126.0(4) . .
N7 C6 C7 120.9(4) . .
N6 C7 C8 123.1(5) . .
N6 C7 C6 112.3(4) . .
C8 C7 C6 124.6(5) . .
C7 C8 C9 117.2(6) . .
C7 C8 H8 121.4 . .
C9 C8 H8 121.4 . .
C10 C9 C8 120.5(6) . .
C10 C9 H9 119.8 . .
C8 C9 H9 119.8 . .
C9 C10 C11 118.0(5) . .
C9 C10 H10 121.0 . .
C11 C10 H10 121.0 . .
N6 C11 C10 121.7(5) . .
N6 C11 C12 111.5(4) . .
C10 C11 C12 126.7(5) . .
N4 C12 N5 113.8(4) . .
N4 C12 C11 118.2(4) . .
N5 C12 C11 127.9(5) . .
N5 C13 N3 114.4(4) . .
N5 C13 C14 127.7(4) . .
N3 C13 C14 117.7(4) . .
N2 C14 C15 120.6(5) . .
N2 C14 C13 115.0(4) . .
C15 C14 C13 124.4(5) . .
N1 C15 C14 122.9(6) . .
N1 C15 H15 118.5 . .
C14 C15 H15 118.5 . .
N1 C16 C17 122.3(6) . .
N1 C16 H16 118.8 . .
C17 C16 H16 118.8 . .
N2 C17 C16 122.2(6) . .
N2 C17 H17 118.9 . .
C16 C17 H17 118.9 . .
O2 C18 O1 126.7(6) . .
O2 C18 C19 115.0(6) . .
O1 C18 C19 118.2(5) . .
C24 C19 C20 119.4(5) . .
C24 C19 C18 119.4(5) . .
C20 C19 C18 121.1(5) . .
C21 C20 C19 121.0(5) . .
C21 C20 H20 119.5 . .
C19 C20 H20 119.5 . .
C20 C21 C22 119.3(5) . .
C20 C21 C25 119.7(5) . .
C22 C21 C25 121.0(5) . .
C21 C22 C23 120.1(5) . .
C21 C22 H22 120.0 . .
C23 C22 H22 120.0 . .
C24 C23 C22 119.1(5) . .
C24 C23 C26 121.1(6) . .
C22 C23 C26 119.7(5) . .
C23 C24 C19 121.1(5) . .
C23 C24 H24 119.4 . .
C19 C24 H24 119.4 . .
O3 C25 O4 125.0(5) . .
O3 C25 C21 118.3(5) . .
O4 C25 C21 116.7(5) . .
C23 C26 H26A 109.5 . .
C23 C26 H26B 109.5 . .
H26A C26 H26B 109.5 . .
C23 C26 H26C 109.5 . .
H26A C26 H26C 109.5 . .
H26B C26 H26C 109.5 . .

loop_
_geom_bond_atom_site_label_1
_geom_bond_atom_site_label_2
_geom_bond_distance
_geom_bond_site_symmetry_2
Mn1 O2 2.079(4) .
Mn1 O7 2.211(4) .
Mn1 N7 2.256(4) .
Mn1 N4 2.259(4) .
Mn1 N6 2.272(4) .
Mn1 N10 2.325(4) 4_576
Mn2 O1 2.097(4) .
Mn2 O3 2.112(4) 4_576
Mn2 N3 2.204(5) .
Mn2 O5 2.217(5) .
Mn2 O6 2.262(4) .
Mn2 N2 2.379(5) .
Mn2 H1W 2.0963 .
O1 C18 1.264(7) .
O2 C18 1.250(7) .
O3 C25 1.237(7) .
O3 Mn2 2.112(4) 4_575
O4 C25 1.270(7) .
O5 H1W 0.8500 .
O5 H2W 0.8500 .
O6 H3W 0.8500 .
O6 H4W 0.8500 .
O7 H5W 0.8500 .
O7 H6W 0.8500 .
O8 H7W 0.8501 .
O8 H8W 0.8500 .
N1 C16 1.326(9) .
N1 C15 1.336(8) .
N2 C17 1.337(8) .
N2 C14 1.348(7) .
N3 C13 1.340(6) .
N3 N4 1.364(6) .
N4 C12 1.327(7) .
N5 C13 1.339(6) .
N5 C12 1.354(6) .
N6 C7 1.335(6) .
N6 C11 1.346(7) .
N7 C6 1.347(6) .
N7 N8 1.370(6) .
N8 C5 1.336(6) .
N9 C6 1.339(6) .
N9 C5 1.348(7) .
N10 C4 1.346(6) .
N10 C1 1.355(6) .
N10 Mn1 2.325(4) 4_575
N11 C2 1.320(7) .
N11 C3 1.332(7) .
C1 C2 1.371(8) .
C1 H1 0.9300 .
C2 H2 0.9300 .
C3 C4 1.375(7) .
C3 C5 1.476(7) .
C4 H4 0.9300 .
C6 C7 1.471(7) .
C7 C8 1.362(8) .
C8 C9 1.413(8) .
C8 H8 0.9300 .
C9 C10 1.371(8) .
C9 H9 0.9300 .
C10 C11 1.387(7) .
C10 H10 0.9300 .
C11 C12 1.475(7) .
C13 C14 1.469(7) .
C14 C15 1.363(8) .
C15 H15 0.9300 .
C16 C17 1.354(9) .
C16 H16 0.9300 .
C17 H17 0.9300 .
C18 C19 1.491(8) .
C19 C24 1.374(8) .
C19 C20 1.387(8) .
C20 C21 1.368(8) .
C20 H20 0.9300 .
C21 C22 1.395(8) .
C21 C25 1.517(8) .
C22 C23 1.398(9) .
C22 H22 0.9300 .
C23 C24 1.373(8) .
C23 C26 1.521(8) .
C24 H24 0.9300 .
C26 H26A 0.9600 .
C26 H26B 0.9600 .
C26 H26C 0.9600 .

loop_
_geom_hbond_atom_site_label_D
_geom_hbond_atom_site_label_H
_geom_hbond_atom_site_label_A
_geom_hbond_distance_DH
_geom_hbond_distance_HA
_geom_hbond_distance_DA
_geom_hbond_angle_DHA
_geom_hbond_site_symmetry_A
O5 H1W O5 0.85 2.36 2.824(10) 114.9 3_676
O5 H2W O4 0.85 1.79 2.583(7) 153.9 2_655
O5 H2W O4 0.85 1.79 2.583(7) 153.9 2_655
O6 H3W N8 0.85 2.22 2.997(6) 151.7 4_576
O6 H4W N5 0.85 2.18 2.996(6) 159.6 3_576
O7 H5W N9 0.85 2.06 2.866(6) 157.2 3_575
O7 H5W N11 0.85 2.51 3.111(6) 128.7 3_575
O7 H6W O4 0.85 2.20 2.990(6) 154.5 2_655

loop_
_geom_torsion_atom_site_label_1
_geom_torsion_atom_site_label_2
_geom_torsion_atom_site_label_3
_geom_torsion_atom_site_label_4
_geom_torsion
_geom_torsion_site_symmetry_1
O3 Mn2 O1 C18 -103.7(6) 4_576
N3 Mn2 O1 C18 70.9(6) .
O5 Mn2 O1 C18 -17.7(6) .
O6 Mn2 O1 C18 159.0(6) .
N2 Mn2 O1 C18 88.7(9) .
O7 Mn1 O2 C18 103.4(6) .
N7 Mn1 O2 C18 -167.7(6) .
N4 Mn1 O2 C18 9.5(6) .
N6 Mn1 O2 C18 -2(2) .
N10 Mn1 O2 C18 -82.8(6) 4_576
O1 Mn2 N2 C17 167.0(7) .
O3 Mn2 N2 C17 -1.1(7) 4_576
N3 Mn2 N2 C17 -174.2(7) .
O5 Mn2 N2 C17 -88.0(7) .
O6 Mn2 N2 C17 96.5(7) .
O1 Mn2 N2 C14 -14.7(10) .
O3 Mn2 N2 C14 177.2(4) 4_576
N3 Mn2 N2 C14 4.2(4) .
O5 Mn2 N2 C14 90.3(5) .
O6 Mn2 N2 C14 -85.1(4) .
O1 Mn2 N3 C13 167.4(4) .
O3 Mn2 N3 C13 -27.5(8) 4_576
O5 Mn2 N3 C13 -105.8(4) .
O6 Mn2 N3 C13 79.6(4) .
N2 Mn2 N3 C13 -7.5(4) .
O1 Mn2 N3 N4 -4.1(5) .
O3 Mn2 N3 N4 161.0(5) 4_576
O5 Mn2 N3 N4 82.7(5) .
O6 Mn2 N3 N4 -91.9(5) .
N2 Mn2 N3 N4 -179.0(5) .
C13 N3 N4 C12 1.1(6) .
Mn2 N3 N4 C12 173.6(4) .
C13 N3 N4 Mn1 165.7(4) .
Mn2 N3 N4 Mn1 -21.8(8) .
O2 Mn1 N4 C12 176.8(4) .
O7 Mn1 N4 C12 86.2(4) .
N7 Mn1 N4 C12 -7.4(5) .
N6 Mn1 N4 C12 -4.4(4) .
N10 Mn1 N4 C12 -96.5(4) 4_576
O2 Mn1 N4 N3 13.7(5) .
O7 Mn1 N4 N3 -77.0(5) .
N7 Mn1 N4 N3 -170.5(4) .
N6 Mn1 N4 N3 -167.5(5) .
N10 Mn1 N4 N3 100.4(5) 4_576
O2 Mn1 N6 C7 -167.6(15) .
O7 Mn1 N6 C7 87.1(4) .
N7 Mn1 N6 C7 -1.4(4) .
N4 Mn1 N6 C7 -179.5(4) .
N10 Mn1 N6 C7 -87.1(4) 4_576
O2 Mn1 N6 C11 11.4(19) .
O7 Mn1 N6 C11 -93.9(4) .
N7 Mn1 N6 C11 177.6(4) .
N4 Mn1 N6 C11 -0.5(4) .
N10 Mn1 N6 C11 91.8(4) 4_576
O2 Mn1 N7 C6 -177.1(3) .
O7 Mn1 N7 C6 -87.9(3) .
N4 Mn1 N7 C6 7.3(5) .
N6 Mn1 N7 C6 4.4(3) .
N10 Mn1 N7 C6 98.5(3) 4_576
O2 Mn1 N7 N8 -1.2(5) .
O7 Mn1 N7 N8 88.1(5) .
N4 Mn1 N7 N8 -176.7(4) .
N6 Mn1 N7 N8 -179.7(5) .
N10 Mn1 N7 N8 -85.5(5) 4_576
C6 N7 N8 C5 0.1(5) .
Mn1 N7 N8 C5 -176.1(4) .
C4 N10 C1 C2 -0.4(8) .
Mn1 N10 C1 C2 176.5(4) 4_575
C3 N11 C2 C1 -0.3(8) .
N10 C1 C2 N11 -0.3(9) .
C2 N11 C3 C4 1.6(8) .
C2 N11 C3 C5 -177.1(5) .
C1 N10 C4 C3 1.6(7) .
Mn1 N10 C4 C3 -175.3(4) 4_575
N11 C3 C4 N10 -2.4(8) .
C5 C3 C4 N10 176.3(5) .
N7 N8 C5 N9 0.0(6) .
N7 N8 C5 C3 -178.3(5) .
C6 N9 C5 N8 0.0(6) .
C6 N9 C5 C3 178.3(5) .
N11 C3 C5 N8 175.3(5) .
C4 C3 C5 N8 -3.5(8) .
N11 C3 C5 N9 -2.9(7) .
C4 C3 C5 N9 178.3(5) .
C5 N9 C6 N7 0.1(5) .
C5 N9 C6 C7 -175.3(5) .
N8 N7 C6 N9 -0.1(5) .
Mn1 N7 C6 N9 177.2(3) .
N8 N7 C6 C7 175.6(4) .
Mn1 N7 C6 C7 -7.2(6) .
C11 N6 C7 C8 -1.9(8) .
Mn1 N6 C7 C8 177.1(4) .
C11 N6 C7 C6 179.4(4) .
Mn1 N6 C7 C6 -1.6(6) .
N9 C6 C7 N6 -179.0(5) .
N7 C6 C7 N6 5.9(7) .
N9 C6 C7 C8 2.3(8) .
N7 C6 C7 C8 -172.8(5) .
N6 C7 C8 C9 0.1(9) .
C6 C7 C8 C9 178.6(6) .
C7 C8 C9 C10 3.1(10) .
C8 C9 C10 C11 -4.3(10) .
C7 N6 C11 C10 0.5(8) .
Mn1 N6 C11 C10 -178.4(4) .
C7 N6 C11 C12 -176.4(4) .
Mn1 N6 C11 C12 4.6(6) .
C9 C10 C11 N6 2.5(9) .
C9 C10 C11 C12 179.0(6) .
N3 N4 C12 N5 -1.0(6) .
Mn1 N4 C12 N5 -168.4(3) .
N3 N4 C12 C11 176.0(5) .
Mn1 N4 C12 C11 8.6(6) .
C13 N5 C12 N4 0.3(6) .
C13 N5 C12 C11 -176.3(5) .
N6 C11 C12 N4 -8.5(7) .
C10 C11 C12 N4 174.7(5) .
N6 C11 C12 N5 168.0(5) .
C10 C11 C12 N5 -8.8(9) .
C12 N5 C13 N3 0.4(6) .
C12 N5 C13 C14 175.2(5) .
N4 N3 C13 N5 -1.0(6) .
Mn2 N3 C13 N5 -174.8(4) .
N4 N3 C13 C14 -176.3(5) .
Mn2 N3 C13 C14 9.9(6) .
C17 N2 C14 C15 -0.2(10) .
Mn2 N2 C14 C15 -178.8(5) .
C17 N2 C14 C13 177.7(6) .
Mn2 N2 C14 C13 -0.9(7) .
N5 C13 C14 N2 179.9(5) .
N3 C13 C14 N2 -5.5(8) .
N5 C13 C14 C15 -2.4(10) .
N3 C13 C14 C15 172.2(6) .
C16 N1 C15 C14 -1.0(12) .
N2 C14 C15 N1 1.2(11) .
C13 C14 C15 N1 -176.5(7) .
C15 N1 C16 C17 -0.1(13) .
C14 N2 C17 C16 -0.9(12) .
Mn2 N2 C17 C16 177.5(6) .
N1 C16 C17 N2 1.1(14) .
Mn1 O2 C18 O1 11.4(10) .
Mn1 O2 C18 C19 -169.8(4) .
Mn2 O1 C18 O2 -77.4(8) .
Mn2 O1 C18 C19 103.8(6) .
O2 C18 C19 C24 157.8(6) .
O1 C18 C19 C24 -23.3(8) .
O2 C18 C19 C20 -21.4(8) .
O1 C18 C19 C20 157.5(5) .
C24 C19 C20 C21 -0.2(9) .
C18 C19 C20 C21 179.0(5) .
C19 C20 C21 C22 -1.2(9) .
C19 C20 C21 C25 178.8(5) .
C20 C21 C22 C23 1.7(10) .
C25 C21 C22 C23 -178.3(7) .
C21 C22 C23 C24 -0.8(11) .
C21 C22 C23 C26 178.4(8) .
C22 C23 C24 C19 -0.6(11) .
C26 C23 C24 C19 -179.8(8) .
C20 C19 C24 C23 1.2(10) .
C18 C19 C24 C23 -178.1(6) .
Mn2 O3 C25 O4 69.8(18) 4_575
Mn2 O3 C25 C21 -110.1(14) 4_575
C20 C21 C25 O3 4.9(9) .
C22 C21 C25 O3 -175.1(6) .
C20 C21 C25 O4 -175.0(6) .
C22 C21 C25 O4 5.0(9) .
